data_4328186
loop_
_publ_author_name
'Volodymyr Smetana'
'John D. Corbett'
'Gordon J. Miller'

_publ_section_title
;
 Four Polyanionic Compounds in the K-Au-Ga System: A Case Study in
 Exploratory Synthesis and of the Art of Structural Analysis
;
_journal_name_full 'Inorganic Chemistry'
_journal_page_first 1695
_journal_page_last 1702
_journal_paper_doi 10.1021/ic201999u
_journal_volume 51
_journal_year 2012
_chemical_formula_sum 'Au4.43 Ga7.57 K2'
_chemical_formula_weight 1478.54
_space_group_IT_number 71
_symmetry_space_group_name_Hall '-I 2 2'
_symmetry_space_group_name_H-M 'I m m m'
_atom_sites_solution_primary direct
_atom_sites_solution_secondary difmap
_audit_creation_method SHELXL-97
_cell_angle_alpha 90.00
_cell_angle_beta 90.00
_cell_angle_gamma 90.00
_cell_formula_units_Z 1
_cell_length_a 4.4070(9)
_cell_length_b 7.3390(15)
_cell_length_c 8.6640(17)
_cell_measurement_temperature 293(2)
_cell_volume 280.22(10)
_computing_structure_refinement 'SHELXL-97 (Sheldrick, 2008)'
_diffrn_ambient_temperature 293(2)
_diffrn_measured_fraction_theta_full 0.946
_diffrn_measured_fraction_theta_max 0.946
_diffrn_radiation_monochromator graphite
_diffrn_radiation_source 'fine-focus sealed tube'
_diffrn_radiation_type MoK\a
_diffrn_radiation_wavelength 0.71073
_diffrn_reflns_av_R_equivalents 0.0554
_diffrn_reflns_av_sigmaI/netI 0.0398
_diffrn_reflns_limit_h_max 5
_diffrn_reflns_limit_h_min -5
_diffrn_reflns_limit_k_max 2
_diffrn_reflns_limit_k_min -9
_diffrn_reflns_limit_l_max 11
_diffrn_reflns_limit_l_min -9
_diffrn_reflns_number 713
_diffrn_reflns_theta_full 28.29
_diffrn_reflns_theta_max 28.29
_diffrn_reflns_theta_min 3.64
_exptl_absorpt_coefficient_mu 76.282
_exptl_absorpt_correction_T_max 0.001
_exptl_absorpt_correction_T_min 0.000
_exptl_absorpt_correction_type empirical
_exptl_crystal_density_diffrn 8.762
_exptl_crystal_F_000 623
_exptl_crystal_size_max 0.10
_exptl_crystal_size_mid 0.07
_exptl_crystal_size_min 0.05
_refine_diff_density_max 3.253
_refine_diff_density_min -2.078
_refine_diff_density_rms 0.541
_refine_ls_extinction_coef 0.0070(7)
_refine_ls_extinction_expression Fc^*^=kFc[1+0.001xFc^2^\l^3^/sin(2\q)]^-1/4^
_refine_ls_extinction_method SHELXL
_refine_ls_goodness_of_fit_ref 1.147
_refine_ls_matrix_type full
_refine_ls_number_parameters 16
_refine_ls_number_reflns 210
_refine_ls_number_restraints 0
_refine_ls_restrained_S_all 1.147
_refine_ls_R_factor_all 0.0309
_refine_ls_R_factor_gt 0.0272
_refine_ls_shift/su_max 0.001
_refine_ls_shift/su_mean 0.000
_refine_ls_structure_factor_coef Fsqd
_refine_ls_weighting_details 'calc w=1/[\s^2^(Fo^2^)+(0.0366P)^2^+1.6303P] where P=(Fo^2^+2Fc^2^)/3'
_refine_ls_weighting_scheme calc
_refine_ls_wR_factor_gt 0.0596
_refine_ls_wR_factor_ref 0.0608
_reflns_number_gt 202
_reflns_number_total 210
_reflns_threshold_expression >2\s(I)
_cod_data_source_file ic201999u_si_001_2.cif
_cod_data_source_block KAu2Ga4
_cod_database_code 4328186

loop_
_symmetry_equiv_pos_as_xyz
'x, y, z'
'-x, -y, z'
'-x, y, -z'
'x, -y, -z'
'x+1/2, y+1/2, z+1/2'
'-x+1/2, -y+1/2, z+1/2'
'-x+1/2, y+1/2, -z+1/2'
'x+1/2, -y+1/2, -z+1/2'
'-x, -y, -z'
'x, y, -z'
'x, -y, z'
'-x, y, z'
'-x+1/2, -y+1/2, -z+1/2'
'x+1/2, y+1/2, -z+1/2'
'x+1/2, -y+1/2, z+1/2'
'-x+1/2, y+1/2, z+1/2'

loop_
_atom_site_label
_atom_site_type_symbol
_atom_site_fract_x
_atom_site_fract_y
_atom_site_fract_z
_atom_site_U_iso_or_equiv
_atom_site_adp_type
_atom_site_occupancy
_atom_site_symmetry_multiplicity
_atom_site_calc_flag
_atom_site_refinement_flags
Au1 Au 0.0000 0.5000 0.18120(7) 0.0125(3) Uani 1 4 d S
Ga2 Ga 0.0000 0.19689(14) 0.35259(14) 0.0119(5) Uani 0.943(5) 2 d SP
Au2 Au 0.0000 0.19689(14) 0.35259(14) 0.0119(5) Uani 0.057(5) 2 d SP
K3 K 0.0000 0.0000 0.0000 0.0080(9) Uani 1 8 d S

loop_
_atom_site_aniso_label
_atom_site_aniso_U_11
_atom_site_aniso_U_22
_atom_site_aniso_U_33
_atom_site_aniso_U_23
_atom_site_aniso_U_13
_atom_site_aniso_U_12
Au1 0.0091(4) 0.0107(4) 0.0178(5) 0.000 0.000 0.000
Ga2 0.0130(7) 0.0102(7) 0.0127(7) -0.0008(4) 0.000 0.000
Au2 0.0130(7) 0.0102(7) 0.0127(7) -0.0008(4) 0.000 0.000
K3 0.008(2) 0.0085(18) 0.007(2) 0.000 0.000 0.000

loop_
_atom_type_symbol
_atom_type_description
_atom_type_scat_dispersion_real
_atom_type_scat_dispersion_imag
_atom_type_scat_source
K K 0.2009 0.2494 'International Tables Vol C Tables 4.2.6.8 and 6.1.1.4'
Ga Ga 0.2307 1.6083 'International Tables Vol C Tables 4.2.6.8 and 6.1.1.4'
Au Au -2.0133 8.8022 'International Tables Vol C Tables 4.2.6.8 and 6.1.1.4'

loop_
_geom_angle_atom_site_label_1
_geom_angle_atom_site_label_2
_geom_angle_atom_site_label_3
_geom_angle
_geom_angle_site_symmetry_1
_geom_angle_site_symmetry_3
Au2 Au1 Ga2 0.0 13_455 13_455
Au2 Au1 Au2 167.32(6) 13_455 14
Ga2 Au1 Au2 167.32(6) 13_455 14
Au2 Au1 Ga2 167.32(6) 13_455 14
Ga2 Au1 Ga2 167.32(6) 13_455 14
Au2 Au1 Ga2 0.00(6) 14 14
Au2 Au1 Au2 112.43(4) 13_455 13
Ga2 Au1 Au2 112.43(4) 13_455 13
Au2 Au1 Au2 66.05(4) 14 13
Ga2 Au1 Au2 66.05(4) 14 13
Au2 Au1 Ga2 112.43(4) 13_455 13
Ga2 Au1 Ga2 112.43(4) 13_455 13
Au2 Au1 Ga2 66.05(4) 14 13
Ga2 Au1 Ga2 66.05(4) 14 13
Au2 Au1 Ga2 0.00(6) 13 13
Au2 Au1 Au2 66.05(4) 13_455 14_455
Ga2 Au1 Au2 66.05(4) 13_455 14_455
Au2 Au1 Au2 112.43(4) 14 14_455
Ga2 Au1 Au2 112.43(4) 14 14_455
Au2 Au1 Au2 167.32(6) 13 14_455
Ga2 Au1 Au2 167.32(6) 13 14_455
Au2 Au1 Ga2 66.05(4) 13_455 14_455
Ga2 Au1 Ga2 66.05(4) 13_455 14_455
Au2 Au1 Ga2 112.43(4) 14 14_455
Ga2 Au1 Ga2 112.43(4) 14 14_455
Au2 Au1 Ga2 167.32(6) 13 14_455
Ga2 Au1 Ga2 167.32(6) 13 14_455
Au2 Au1 Ga2 0.0 14_455 14_455
Au2 Au1 Ga2 120.97(2) 13_455 2_565
Ga2 Au1 Ga2 120.97(2) 13_455 2_565
Au2 Au1 Ga2 66.92(3) 14 2_565
Ga2 Au1 Ga2 66.92(3) 14 2_565
Au2 Au1 Ga2 120.97(2) 13 2_565
Ga2 Au1 Ga2 120.97(2) 13 2_565
Au2 Au1 Ga2 66.92(3) 14_455 2_565
Ga2 Au1 Ga2 66.92(3) 14_455 2_565
Au2 Au1 Au2 120.97(2) 13_455 2_565
Ga2 Au1 Au2 120.97(2) 13_455 2_565
Au2 Au1 Au2 66.92(3) 14 2_565
Ga2 Au1 Au2 66.92(3) 14 2_565
Au2 Au1 Au2 120.97(2) 13 2_565
Ga2 Au1 Au2 120.97(2) 13 2_565
Au2 Au1 Au2 66.92(3) 14_455 2_565
Ga2 Au1 Au2 66.92(3) 14_455 2_565
Ga2 Au1 Au2 0.00(4) 2_565 2_565
Au2 Au1 Ga2 66.92(3) 13_455 .
Ga2 Au1 Ga2 66.92(3) 13_455 .
Au2 Au1 Ga2 120.97(2) 14 .
Ga2 Au1 Ga2 120.97(2) 14 .
Au2 Au1 Ga2 66.92(3) 13 .
Ga2 Au1 Ga2 66.92(3) 13 .
Au2 Au1 Ga2 120.97(2) 14_455 .
Ga2 Au1 Ga2 120.97(2) 14_455 .
Ga2 Au1 Ga2 112.55(5) 2_565 .
Au2 Au1 Ga2 112.55(5) 2_565 .
Au2 Ga2 Ga2 0.00(5) 10_556 10_556
Au2 Ga2 Au1 96.34(3) 10_556 13_455
Ga2 Ga2 Au1 96.34(3) 10_556 13_455
Au2 Ga2 Au1 96.34(3) 10_556 13
Ga2 Ga2 Au1 96.34(3) 10_556 13
Au1 Ga2 Au1 112.43(4) 13_455 13
Au2 Ga2 Au1 123.72(3) 10_556 .
Ga2 Ga2 Au1 123.72(3) 10_556 .
Au1 Ga2 Au1 113.08(3) 13_455 .
Au1 Ga2 Au1 113.08(3) 13 .
Au2 Ga2 Au2 90.0 10_556 2
Ga2 Ga2 Au2 90.0 10_556 2
Au1 Ga2 Au2 56.97(2) 13_455 2
Au1 Ga2 Au2 56.97(2) 13 2
Au1 Ga2 Au2 146.28(3) . 2
Au2 Ga2 Ga2 90.0 10_556 2
Ga2 Ga2 Ga2 90.0 10_556 2
Au1 Ga2 Ga2 56.97(2) 13_455 2
Au1 Ga2 Ga2 56.97(2) 13 2
Au1 Ga2 Ga2 146.28(3) . 2
Au2 Ga2 Ga2 0.00(5) 2 2
Au2 Ga2 Ga2 127.26(4) 10_556 13_455
Ga2 Ga2 Ga2 127.26(4) 10_556 13_455
Au1 Ga2 Ga2 56.92(2) 13_455 13_455
Au1 Ga2 Ga2 134.54(7) 13 13_455
Au1 Ga2 Ga2 56.16(4) . 13_455
Au2 Ga2 Ga2 105.39(4) 2 13_455
Ga2 Ga2 Ga2 105.39(4) 2 13_455
Au2 Ga2 Au2 127.26(4) 10_556 13_455
Ga2 Ga2 Au2 127.26(4) 10_556 13_455
Au1 Ga2 Au2 56.92(2) 13_455 13_455
Au1 Ga2 Au2 134.54(7) 13 13_455
Au1 Ga2 Au2 56.16(4) . 13_455
Au2 Ga2 Au2 105.39(4) 2 13_455
Ga2 Ga2 Au2 105.39(4) 2 13_455
Ga2 Ga2 Au2 0.0 13_455 13_455
Au2 Ga2 Ga2 127.26(4) 10_556 13
Ga2 Ga2 Ga2 127.26(4) 10_556 13
Au1 Ga2 Ga2 134.54(7) 13_455 13
Au1 Ga2 Ga2 56.92(2) 13 13
Au1 Ga2 Ga2 56.16(4) . 13
Au2 Ga2 Ga2 105.39(4) 2 13
Ga2 Ga2 Ga2 105.39(4) 2 13
Ga2 Ga2 Ga2 97.25(7) 13_455 13
Au2 Ga2 Ga2 97.25(7) 13_455 13
Au2 Ga2 Au2 127.26(4) 10_556 13
Ga2 Ga2 Au2 127.26(4) 10_556 13
Au1 Ga2 Au2 134.54(7) 13_455 13
Au1 Ga2 Au2 56.92(2) 13 13
Au1 Ga2 Au2 56.16(4) . 13
Au2 Ga2 Au2 105.39(4) 2 13
Ga2 Ga2 Au2 105.39(4) 2 13
Ga2 Ga2 Au2 97.25(7) 13_455 13
Au2 Ga2 Au2 97.25(7) 13_455 13
Ga2 Ga2 Au2 0.00(4) 13 13
Au2 Ga2 K3 154.685(19) 10_556 .
Ga2 Ga2 K3 154.685(19) 10_556 .
Au1 Ga2 K3 70.56(3) 13_455 .
Au1 Ga2 K3 70.56(3) 13 .
Au1 Ga2 K3 81.59(3) . .
Au2 Ga2 K3 64.685(19) 2 .
Ga2 Ga2 K3 64.685(19) 2 .
Ga2 Ga2 K3 64.30(4) 13_455 .
Au2 Ga2 K3 64.30(4) 13_455 .
Ga2 Ga2 K3 64.30(4) 13 .
Au2 Ga2 K3 64.30(4) 13 .
Ga2 K3 Au2 180.000(18) . 9
Ga2 K3 Ga2 180.000(18) . 9
Au2 K3 Ga2 0.000(18) 9 9
Ga2 K3 Au2 129.37(4) . 10
Au2 K3 Au2 50.63(4) 9 10
Ga2 K3 Au2 50.63(4) 9 10
Ga2 K3 Ga2 129.37(4) . 10
Au2 K3 Ga2 50.63(4) 9 10
Ga2 K3 Ga2 50.63(4) 9 10
Au2 K3 Ga2 0.00(3) 10 10
Ga2 K3 Au2 50.63(4) . 2
Au2 K3 Au2 129.37(4) 9 2
Ga2 K3 Au2 129.37(4) 9 2
Au2 K3 Au2 180.0 10 2
Ga2 K3 Au2 180.0 10 2
Ga2 K3 Ga2 50.63(4) . 2
Au2 K3 Ga2 129.37(4) 9 2
Ga2 K3 Ga2 129.37(4) 9 2
Au2 K3 Ga2 180.0 10 2
Ga2 K3 Ga2 180.0 10 2
Au2 K3 Ga2 0.00(3) 2 2
Ga2 K3 Au2 128.51(2) . 5_444
Au2 K3 Au2 51.49(2) 9 5_444
Ga2 K3 Au2 51.49(2) 9 5_444
Au2 K3 Au2 86.553(16) 10 5_444
Ga2 K3 Au2 86.553(16) 10 5_444
Au2 K3 Au2 93.447(16) 2 5_444
Ga2 K3 Au2 93.447(16) 2 5_444
Ga2 K3 Ga2 128.51(2) . 5_444
Au2 K3 Ga2 51.49(2) 9 5_444
Ga2 K3 Ga2 51.49(2) 9 5_444
Au2 K3 Ga2 86.553(16) 10 5_444
Ga2 K3 Ga2 86.553(16) 10 5_444
Au2 K3 Ga2 93.447(16) 2 5_444
Ga2 K3 Ga2 93.447(16) 2 5_444
Au2 K3 Ga2 0.00(5) 5_444 5_444
Ga2 K3 Au2 51.49(2) . 13
Au2 K3 Au2 128.51(2) 9 13
Ga2 K3 Au2 128.51(2) 9 13
Au2 K3 Au2 93.447(16) 10 13
Ga2 K3 Au2 93.447(16) 10 13
Au2 K3 Au2 86.553(16) 2 13
Ga2 K3 Au2 86.553(16) 2 13
Au2 K3 Au2 180.00(4) 5_444 13
Ga2 K3 Au2 180.00(4) 5_444 13
Ga2 K3 Ga2 51.49(2) . 13
Au2 K3 Ga2 128.51(2) 9 13
Ga2 K3 Ga2 128.51(2) 9 13
Au2 K3 Ga2 93.447(16) 10 13
Ga2 K3 Ga2 93.447(16) 10 13
Au2 K3 Ga2 86.553(16) 2 13
Ga2 K3 Ga2 86.553(16) 2 13
Au2 K3 Ga2 180.00(4) 5_444 13
Ga2 K3 Ga2 180.00(4) 5_444 13
Au2 K3 Ga2 0.00(5) 13 13

loop_
_geom_bond_atom_site_label_1
_geom_bond_atom_site_label_2
_geom_bond_distance
_geom_bond_site_symmetry_2
Au1 Au2 2.6513(7) 13_455
Au1 Ga2 2.6513(7) 13_455
Au1 Au2 2.6513(7) 14
Au1 Ga2 2.6513(7) 14
Au1 Au2 2.6513(7) 13
Au1 Ga2 2.6513(7) 13
Au1 Au2 2.6513(7) 14_455
Au1 Ga2 2.6513(7) 14_455
Au1 Ga2 2.6746(12) 2_565
Au1 Au2 2.6746(12) 2_565
Au1 Ga2 2.6746(12) .
Ga2 Au2 2.554(2) 10_556
Ga2 Ga2 2.554(2) 10_556
Ga2 Au1 2.6513(7) 13_455
Ga2 Au1 2.6513(7) 13
Ga2 Au2 2.890(2) 2
Ga2 Ga2 2.890(2) 2
Ga2 Ga2 2.9365(16) 13_455
Ga2 Au2 2.9365(16) 13_455
Ga2 Ga2 2.9365(16) 13
Ga2 Au2 2.9365(16) 13
Ga2 K3 3.3794(13) .
K3 Au2 3.3794(13) 9
K3 Ga2 3.3794(13) 9
K3 Au2 3.3794(13) 10
K3 Ga2 3.3794(13) 10
K3 Au2 3.3794(13) 2
K3 Ga2 3.3794(13) 2
K3 Au2 3.3816(9) 5_444
K3 Ga2 3.3816(9) 5_444
K3 Au2 3.3816(9) 13
K3 Ga2 3.3816(9) 13
